data_7009752
loop_
_publ_author_name
'Tei, Lorenzo'
'Blake, Alexander J.'
'Bencini, Andrea'
'Valtancoli, Barbara'
'Wilson, Claire'
'Schr\"oder, Martin'

_publ_section_title
;
 Synthesis, solution studies and structural characterisation of
 complexes of a mixed oxa--aza macrocycle bearing pendant amino arms
;
_journal_issue 22
_journal_name_full 'Journal of the Chemical Society, Dalton Transactions'
_journal_page_first 4122
_journal_paper_doi 10.1039/b003352i
_journal_year 2000
_chemical_formula_moiety 'C16 H38 N6 O10 Pb . 2ClO~4'
_chemical_formula_sum 'C16 H38 Cl2 N6 O10 Pb'
_chemical_formula_weight 752.61
_chemical_name_systematic
; 
 ? 
;
_space_group_IT_number 14
_symmetry_cell_setting monoclinic
_symmetry_space_group_name_Hall '-P 2ybc'
_symmetry_space_group_name_H-M 'P 1 21/c 1'
_atom_sites_solution_hydrogens geom
_atom_sites_solution_primary direct
_atom_sites_solution_secondary 'Fourier Difference methods'
_audit_creation_method SHELXL-97
_cell_angle_alpha 90.00
_cell_angle_beta 98.59(6)
_cell_angle_gamma 90.00
_cell_formula_units_Z 4
_cell_length_a 10.816(8)
_cell_length_b 15.486(9)
_cell_length_c 15.844(10)
_cell_measurement_reflns_used 16
_cell_measurement_temperature 293(2)
_cell_measurement_theta_max 13
_cell_measurement_theta_min 11
_cell_volume 2624(3)
_computing_cell_refinement 'STADI4 v1.07'
_computing_data_collection 'STADI4 v1.07 (Stoe & Cie, 1996a)'
_computing_data_reduction 'X-RED v1.09 (Stoe & Cie, 1996b)'
_computing_molecular_graphics 'SHELXTL v5.03 (Sheldrick,1994)'
_computing_publication_material SHELXL-97
_computing_structure_refinement 'SHELXL-97 (Sheldrick, 1997)'
_computing_structure_solution 'SHELXS-97 (Sheldrick, 1997)'
_diffrn_ambient_temperature 293(2)
_diffrn_measured_fraction_theta_full 0.999
_diffrn_measured_fraction_theta_max 0.999
_diffrn_measurement_device_type 'Stoe Stadi-4 four-circle'
_diffrn_measurement_method omega-theta
_diffrn_radiation_monochromator graphite
_diffrn_radiation_source 'fine-focus sealed tube'
_diffrn_radiation_type MoK\a
_diffrn_radiation_wavelength 0.71073
_diffrn_reflns_av_R_equivalents 0.0762
_diffrn_reflns_av_sigmaI/netI 0.0490
_diffrn_reflns_limit_h_max 13
_diffrn_reflns_limit_h_min -13
_diffrn_reflns_limit_k_max 19
_diffrn_reflns_limit_k_min -17
_diffrn_reflns_limit_l_max 19
_diffrn_reflns_limit_l_min -19
_diffrn_reflns_number 6538
_diffrn_reflns_theta_full 26.00
_diffrn_reflns_theta_max 26.00
_diffrn_reflns_theta_min 2.51
_diffrn_standards_decay_% 'linear isotropic decay 10'
_diffrn_standards_interval_time 60
_diffrn_standards_number 3
_exptl_absorpt_coefficient_mu 6.693
_exptl_absorpt_correction_T_max 0.606
_exptl_absorpt_correction_T_min 0.468
_exptl_absorpt_correction_type numerical
_exptl_crystal_colour colourless
_exptl_crystal_density_diffrn 1.905
_exptl_crystal_density_meas ?
_exptl_crystal_density_method .
_exptl_crystal_description needle
_exptl_crystal_F_000 1488
_exptl_crystal_size_max 0.54
_exptl_crystal_size_mid 0.12
_exptl_crystal_size_min 0.08
_refine_diff_density_max 2.104
_refine_diff_density_min -1.313
_refine_diff_density_rms 0.184
_refine_ls_extinction_method none
_refine_ls_goodness_of_fit_ref 1.038
_refine_ls_hydrogen_treatment 'riding model'
_refine_ls_matrix_type full
_refine_ls_number_parameters 293
_refine_ls_number_reflns 5145
_refine_ls_number_restraints 304
_refine_ls_restrained_S_all 1.021
_refine_ls_R_factor_all 0.0926
_refine_ls_R_factor_gt 0.0659
_refine_ls_shift/su_max 0.005
_refine_ls_shift/su_mean 0.001
_refine_ls_structure_factor_coef Fsqd
_refine_ls_weighting_details 'calc w=1/[\s^2^(Fo^2^)+(0.0920P)^2^+20.0400P] where P=(Fo^2^+2Fc^2^)/3'
_refine_ls_weighting_scheme calc
_refine_ls_wR_factor_gt 0.1635
_refine_ls_wR_factor_ref 0.1895
_reflns_number_gt 3729
_reflns_number_total 5145
_reflns_threshold_expression >2sigma(I)
_cod_data_source_file b003352i.txt
_cod_data_source_block PBNOAM
_cod_depositor_comments
;
The following automatic conversions were performed:
'_atom_site_symetry_multiplicity' tag replaced with
'_atom_site_symmetry_multiplicity'.

Automatic conversion script
Id: cif_correct_tags 1440 2010-10-19 06:21:57Z saulius 

The following automatic conversions were performed:
'_symmetry_cell_setting' value 'Monoclinic' changed to 'monoclinic'
according to '/home/saulius/struct/CIF-dictionaries/cif_core.dic'
dictionary named 'cif_core.dic' version 2.4.1 from 2010-06-29.

Automatic conversion script
Id: cif_fix_enum 1527 2010-12-29 10:47:43Z saulius 

The following automatic conversions were performed:

'_atom_sites_solution_primary' value 'Direct methods' was changed to
'direct'.

'_atom_sites_solution_hydrogens' value 'placed geometrically' was
changed to 'geom'.

Automatic conversion script
Id: cif_fix_values 6452 2018-10-05 10:23:21Z andrius 
;
_cod_original_sg_symbol_H-M P2(1)/c
_cod_database_code 7009752

loop_
_symmetry_equiv_pos_as_xyz
'x, y, z'
'-x, y+1/2, -z+1/2'
'-x, -y, -z'
'x, -y-1/2, z-1/2'

loop_
_atom_site_label
_atom_site_type_symbol
_atom_site_fract_x
_atom_site_fract_y
_atom_site_fract_z
_atom_site_U_iso_or_equiv
_atom_site_adp_type
_atom_site_occupancy
_atom_site_symmetry_multiplicity
_atom_site_calc_flag
_atom_site_refinement_flags
_atom_site_disorder_assembly
_atom_site_disorder_group
Pb Pb 0.73580(4) 0.10582(3) 0.24545(3) 0.05094(19) Uani 1 1 d U . .
N1 N 0.6560(10) 0.0493(7) 0.4001(6) 0.062(2) Uani 1 1 d DU A .
C2 C 0.6779(14) -0.0448(10) 0.4029(10) 0.076(3) Uani 1 1 d U . .
H2A H 0.6041 -0.0737 0.3738 0.091 Uiso 1 1 calc R A .
H2B H 0.6904 -0.0636 0.4619 0.091 Uiso 1 1 calc R . .
C3 C 0.7892(13) -0.0714(9) 0.3623(9) 0.071(3) Uani 1 1 d U A .
H3A H 0.8617 -0.0399 0.3898 0.085 Uiso 1 1 calc R . .
H3B H 0.8047 -0.1323 0.3735 0.085 Uiso 1 1 calc R . .
N4 N 0.7779(9) -0.0573(7) 0.2703(7) 0.061(2) Uani 1 1 d U A .
C5 C 0.9009(14) -0.0719(11) 0.2407(11) 0.084(4) Uani 1 1 d U . .
H5A H 0.9227 -0.1324 0.2480 0.101 Uiso 1 1 calc R A .
H5B H 0.9643 -0.0388 0.2766 0.101 Uiso 1 1 calc R . .
C6 C 0.9029(16) -0.0470(11) 0.1479(10) 0.088(4) Uani 1 1 d U A .
H6A H 0.9788 -0.0691 0.1300 0.106 Uiso 1 1 calc R . .
H6B H 0.8324 -0.0738 0.1124 0.106 Uiso 1 1 calc R . .
N7 N 0.8970(9) 0.0486(8) 0.1342(7) 0.071(3) Uani 1 1 d DU A .
C8 C 1.0290(13) 0.0755(15) 0.1575(16) 0.077(7) Uiso 0.70 1 d PDU A 1
H8A H 1.0664 0.0824 0.1059 0.092 Uiso 0.70 1 calc PR A 1
H8B H 1.0747 0.0307 0.1917 0.092 Uiso 0.70 1 calc PR A 1
C9 C 1.040(3) 0.1585(13) 0.2063(11) 0.092(7) Uiso 0.70 1 d PDU A 1
H9A H 1.1230 0.1837 0.2088 0.110 Uiso 0.70 1 calc PR A 1
H9B H 0.9779 0.2002 0.1824 0.110 Uiso 0.70 1 calc PR A 1
O10 O 1.0181(14) 0.1281(11) 0.2892(9) 0.071(4) Uiso 0.70 1 d PDU A 1
C11 C 1.050(2) 0.1924(14) 0.3550(11) 0.074(6) Uiso 0.70 1 d PDU A 1
H11A H 1.0037 0.2452 0.3404 0.089 Uiso 0.70 1 calc PR A 1
H11B H 1.1390 0.2056 0.3613 0.089 Uiso 0.70 1 calc PR A 1
C12 C 1.0181(17) 0.155(2) 0.4353(14) 0.100(10) Uiso 0.70 1 d PDU A 1
H12A H 1.0634 0.1020 0.4488 0.121 Uiso 0.70 1 calc PR A 1
H12B H 1.0410 0.1956 0.4820 0.121 Uiso 0.70 1 calc PR A 1
O13 O 0.8849(14) 0.1394(11) 0.4240(9) 0.072(4) Uiso 0.70 1 d PDU A 1
C14 C 0.8469(18) 0.0950(15) 0.4961(12) 0.080(6) Uiso 0.70 1 d PDU A 1
H14A H 0.8776 0.1244 0.5492 0.096 Uiso 0.70 1 calc PR A 1
H14B H 0.8766 0.0358 0.4994 0.096 Uiso 0.70 1 calc PR A 1
C15 C 0.7076(18) 0.0986(17) 0.4770(12) 0.078(8) Uiso 0.70 1 d PDU A 1
H15A H 0.6728 0.0759 0.5255 0.094 Uiso 0.70 1 calc PR A 1
H15B H 0.6817 0.1584 0.4694 0.094 Uiso 0.70 1 calc PR A 1
C8' C 1.007(3) 0.106(3) 0.137(3) 0.062(12) Uiso 0.30 1 d PDU A 2
H8'1 H 0.9795 0.1633 0.1190 0.075 Uiso 0.30 1 calc PR A 2
H8'2 H 1.0598 0.0844 0.0967 0.075 Uiso 0.30 1 calc PR A 2
C9' C 1.080(4) 0.109(3) 0.224(2) 0.081(14) Uiso 0.30 1 d PDU A 2
H9'1 H 1.0896 0.0514 0.2489 0.098 Uiso 0.30 1 calc PR A 2
H9'2 H 1.1628 0.1328 0.2227 0.098 Uiso 0.30 1 calc PR A 2
O10' O 1.009(3) 0.164(2) 0.2728(18) 0.066(9) Uiso 0.30 1 d PDU A 2
C11' C 1.082(3) 0.155(3) 0.3568(18) 0.060(11) Uiso 0.30 1 d PDU A 2
H11C H 1.1573 0.1895 0.3611 0.072 Uiso 0.30 1 calc PR A 2
H11D H 1.1065 0.0947 0.3672 0.072 Uiso 0.30 1 calc PR A 2
C12' C 1.002(4) 0.184(2) 0.420(3) 0.055(11) Uiso 0.30 1 d PDU A 2
H12C H 1.0506 0.1958 0.4753 0.066 Uiso 0.30 1 calc PR A 2
H12D H 0.9531 0.2345 0.4002 0.066 Uiso 0.30 1 calc PR A 2
O13' O 0.924(3) 0.1078(19) 0.4218(18) 0.056(7) Uiso 0.30 1 d PDU A 2
C14' C 0.829(4) 0.146(3) 0.465(4) 0.092(16) Uiso 0.30 1 d PDU A 2
H14C H 0.7865 0.1922 0.4307 0.111 Uiso 0.30 1 calc PR A 2
H14D H 0.8662 0.1701 0.5195 0.111 Uiso 0.30 1 calc PR A 2
C15' C 0.738(5) 0.077(4) 0.479(2) 0.09(2) Uiso 0.30 1 d PDU A 2
H15C H 0.7838 0.0269 0.5035 0.102 Uiso 0.30 1 calc PR A 2
H15D H 0.6857 0.0972 0.5193 0.102 Uiso 0.30 1 calc PR A 2
C1A C 0.5216(15) 0.0709(11) 0.3921(12) 0.095(5) Uani 1 1 d DU . .
H1A1 H 0.5016 0.0769 0.4495 0.114 Uiso 1 1 calc R A 1
H1A2 H 0.4753 0.0213 0.3668 0.114 Uiso 1 1 calc R A 1
C2A C 0.471(3) 0.1485(16) 0.3430(14) 0.073(8) Uiso 0.50 1 d PDU A 1
H2A1 H 0.3808 0.1497 0.3403 0.087 Uiso 0.50 1 calc PR A 1
H2A2 H 0.5045 0.2000 0.3729 0.087 Uiso 0.50 1 calc PR A 1
N3A N 0.502(2) 0.1498(17) 0.2556(13) 0.065(6) Uiso 0.50 1 d PDU A 1
H3A1 H 0.4879 0.2032 0.2340 0.078 Uiso 0.50 1 calc PR A 1
H3A2 H 0.4502 0.1134 0.2230 0.078 Uiso 0.50 1 calc PR A 1
C2A' C 0.509(4) 0.1656(12) 0.3750(19) 0.097(11) Uiso 0.50 1 d PDU A 2
H2A3 H 0.4253 0.1842 0.3812 0.117 Uiso 0.50 1 calc PR A 2
H2A4 H 0.5678 0.1967 0.4164 0.117 Uiso 0.50 1 calc PR A 2
N3A' N 0.534(3) 0.186(2) 0.2881(16) 0.087(8) Uiso 0.50 1 d PDU A 2
H3A3 H 0.5443 0.2436 0.2841 0.105 Uiso 0.50 1 calc PR A 2
H3A4 H 0.4664 0.1714 0.2504 0.105 Uiso 0.50 1 calc PR A 2
C1B C 0.6781(14) -0.1141(8) 0.2240(10) 0.074(4) Uani 1 1 d DU . .
H1B1 H 0.7179 -0.1599 0.1961 0.089 Uiso 1 1 calc R A 1
H1B2 H 0.6329 -0.1408 0.2656 0.089 Uiso 1 1 calc R A 1
C2B C 0.586(3) -0.0696(15) 0.1586(16) 0.080(9) Uiso 0.50 1 d PDU A 1
H2B1 H 0.6226 -0.0620 0.1068 0.096 Uiso 0.50 1 calc PR A 1
H2B2 H 0.5123 -0.1055 0.1451 0.096 Uiso 0.50 1 calc PR A 1
N3B N 0.5490(18) 0.0155(12) 0.1886(14) 0.059(5) Uiso 0.50 1 d PDU A 1
H3B1 H 0.5013 0.0078 0.2299 0.070 Uiso 0.50 1 calc PR A 1
H3B2 H 0.5029 0.0435 0.1451 0.070 Uiso 0.50 1 calc PR A 1
C2B' C 0.5580(18) -0.0686(18) 0.195(2) 0.085(10) Uiso 0.50 1 d PDU A 2
H2B3 H 0.4989 -0.1066 0.1606 0.102 Uiso 0.50 1 calc PR A 2
H2B4 H 0.5208 -0.0474 0.2426 0.102 Uiso 0.50 1 calc PR A 2
N3B' N 0.594(2) 0.0034(15) 0.1427(14) 0.065(5) Uiso 0.50 1 d PDU A 2
H3B3 H 0.5261 0.0318 0.1175 0.078 Uiso 0.50 1 calc PR A 2
H3B4 H 0.6364 -0.0165 0.1018 0.078 Uiso 0.50 1 calc PR A 2
C1C C 0.825(4) 0.057(3) 0.0479(13) 0.082(14) Uiso 0.50 1 d PDU A 1
H1C1 H 0.7647 0.0101 0.0394 0.098 Uiso 0.50 1 calc PR A 1
H1C2 H 0.8817 0.0498 0.0066 0.098 Uiso 0.50 1 calc PR A 1
C2C C 0.756(4) 0.140(3) 0.029(2) 0.110(14) Uiso 0.50 1 d PDU A 1
H2C1 H 0.8162 0.1863 0.0298 0.132 Uiso 0.50 1 calc PR A 1
H2C2 H 0.7089 0.1368 -0.0279 0.132 Uiso 0.50 1 calc PR A 1
N3C N 0.669(2) 0.1605(18) 0.0899(16) 0.070(7) Uiso 0.50 1 d PDU A 1
H3C1 H 0.5941 0.1380 0.0699 0.084 Uiso 0.50 1 calc PR A 1
H3C2 H 0.6605 0.2183 0.0914 0.084 Uiso 0.50 1 calc PR A 1
C1C' C 0.848(4) 0.074(2) 0.0457(11) 0.072(12) Uiso 0.50 1 d PDU A 2
H1C3 H 0.7780 0.0375 0.0243 0.087 Uiso 0.50 1 calc PR A 2
H1C4 H 0.9130 0.0647 0.0103 0.087 Uiso 0.50 1 calc PR A 2
C2C' C 0.808(3) 0.1661(19) 0.038(2) 0.079(9) Uiso 0.50 1 d PDU A 2
H2C3 H 0.8794 0.2034 0.0552 0.095 Uiso 0.50 1 calc PR A 2
H2C4 H 0.7754 0.1788 -0.0211 0.095 Uiso 0.50 1 calc PR A 2
N3C' N 0.711(2) 0.1838(17) 0.0918(15) 0.065(7) Uiso 0.50 1 d PDU A 2
H3C3 H 0.6365 0.1682 0.0624 0.078 Uiso 0.50 1 calc PR A 2
H3C4 H 0.7083 0.2412 0.1003 0.078 Uiso 0.50 1 calc PR A 2
Cl1 Cl 0.6691(3) -0.3120(3) 0.4545(2) 0.0770(10) Uani 1 1 d DU . .
O1 O 0.5984(17) -0.3822(11) 0.4781(14) 0.098(8) Uiso 0.50 1 d PDU B 1
O2 O 0.7967(11) -0.3202(13) 0.4915(13) 0.094(7) Uiso 0.50 1 d PDU B 1
O3 O 0.621(2) -0.2355(11) 0.4870(17) 0.201(18) Uiso 0.50 1 d PDU B 1
O4 O 0.662(2) -0.3039(16) 0.3654(8) 0.142(11) Uiso 0.50 1 d PDU B 1
O1' O 0.631(2) -0.3986(8) 0.4434(15) 0.102(8) Uiso 0.50 1 d PDU B 2
O2' O 0.769(2) -0.2973(19) 0.407(2) 0.33(4) Uiso 0.50 1 d PDU B 2
O3' O 0.5721(18) -0.2538(13) 0.4242(17) 0.134(10) Uiso 0.50 1 d PDU B 2
O4' O 0.713(3) -0.2940(16) 0.5413(9) 0.173(14) Uiso 0.50 1 d PDU B 2
Cl2 Cl 0.7293(3) 0.3688(3) 0.2381(3) 0.0811(11) Uani 1 1 d DU . .
O5 O 0.6166(12) 0.3489(11) 0.1822(11) 0.069(5) Uiso 0.50 1 d PDU C 1
O6 O 0.8326(17) 0.3578(18) 0.1929(14) 0.165(16) Uiso 0.50 1 d PDU C 1
O7 O 0.7419(19) 0.3116(12) 0.3091(11) 0.105(8) Uiso 0.50 1 d PDU C 1
O8 O 0.726(2) 0.4553(9) 0.2671(15) 0.138(11) Uiso 0.50 1 d PDU C 1
O5' O 0.6093(17) 0.3302(19) 0.221(2) 0.26(3) Uiso 0.50 1 d PDU C 2
O6' O 0.8178(19) 0.3183(16) 0.2009(14) 0.106(8) Uiso 0.50 1 d PDU C 2
O7' O 0.769(2) 0.3761(19) 0.3272(9) 0.146(12) Uiso 0.50 1 d PDU C 2
O8' O 0.727(3) 0.4534(11) 0.2019(18) 0.169(14) Uiso 0.50 1 d PDU C 2

loop_
_atom_site_aniso_label
_atom_site_aniso_U_11
_atom_site_aniso_U_22
_atom_site_aniso_U_33
_atom_site_aniso_U_23
_atom_site_aniso_U_13
_atom_site_aniso_U_12
Pb 0.0476(3) 0.0511(3) 0.0545(3) -0.0005(2) 0.00868(18) 0.00043(19)
N1 0.066(6) 0.070(6) 0.053(5) -0.001(5) 0.014(4) -0.014(5)
C2 0.085(9) 0.069(7) 0.076(8) 0.017(7) 0.013(7) -0.016(6)
C3 0.072(8) 0.060(7) 0.076(6) 0.010(6) -0.004(6) -0.003(6)
N4 0.052(5) 0.056(5) 0.070(5) -0.011(5) -0.001(4) 0.001(4)
C5 0.067(7) 0.077(9) 0.109(9) 0.001(8) 0.017(7) 0.024(7)
C6 0.095(11) 0.081(8) 0.093(9) -0.032(8) 0.030(8) 0.012(8)
N7 0.062(6) 0.080(7) 0.078(7) -0.023(5) 0.027(5) -0.013(6)
C1A 0.079(8) 0.108(12) 0.110(13) -0.004(11) 0.048(9) -0.001(8)
C1B 0.088(8) 0.056(7) 0.079(9) -0.024(7) 0.013(7) -0.014(7)
Cl1 0.075(2) 0.083(3) 0.066(2) 0.0085(19) -0.0113(17) -0.0084(19)
Cl2 0.0585(19) 0.074(2) 0.104(3) -0.002(2) -0.0106(19) -0.0025(16)

loop_
_atom_type_symbol
_atom_type_description
_atom_type_scat_dispersion_real
_atom_type_scat_dispersion_imag
_atom_type_scat_source
C C 0.0033 0.0016 'International Tables Vol C Tables 4.2.6.8 and 6.1.1.4'
H H 0.0000 0.0000 'International Tables Vol C Tables 4.2.6.8 and 6.1.1.4'
N N 0.0061 0.0033 'International Tables Vol C Tables 4.2.6.8 and 6.1.1.4'
O O 0.0106 0.0060 'International Tables Vol C Tables 4.2.6.8 and 6.1.1.4'
Cl Cl 0.1484 0.1585 'International Tables Vol C Tables 4.2.6.8 and 6.1.1.4'
Pb Pb -3.3944 10.1111 'International Tables Vol C Tables 4.2.6.8 and 6.1.1.4'

loop_
_geom_angle_atom_site_label_1
_geom_angle_atom_site_label_2
_geom_angle_atom_site_label_3
_geom_angle
_geom_angle_site_symmetry_1
_geom_angle_site_symmetry_3
_geom_angle_publ_flag
N4 Pb N1 68.8(3) . . y
N7 Pb N1 137.7(4) . . y
N4 Pb N7 71.0(3) . . y
N3A Pb N1 67.2(5) . . y
N3B Pb N1 78.9(5) . . y
N3C Pb N1 146.8(6) . . y
N3A Pb N4 112.9(6) . . y
N3B Pb N4 67.9(5) . . y
N3C Pb N4 118.7(7) . . y
N3A Pb N7 144.0(5) . . y
N3B Pb N7 98.1(5) . . y
N3C Pb N7 67.5(6) . . y
N3B Pb N3A 56.0(7) . . y
N3B Pb N3C 75.4(8) . . y
N3C Pb N3A 81.0(7) . . y
N1 Pb O10 105.1(3) . . y
N4 Pb O10 85.9(4) . . y
N7 Pb O10 58.8(3) . . y
N3A Pb O10 153.0(6) . . y
N3B Pb O10 150.4(5) . . y
N3C Pb O10 107.7(7) . . y
N1 Pb O13 56.5(3) . . y
N4 Pb O13 88.2(4) . . y
N7 Pb O13 109.9(4) . . y
N3A Pb O13 105.9(6) . . y
N3B Pb O13 134.9(6) . . y
N3C Pb O13 147.8(7) . . y
O10 Pb O13 53.4(4) . . y
N3A' Pb N1 64.2(6) . . y
N3B' Pb N1 97.2(5) . . y
N3C' Pb N1 155.6(5) . . y
N4 Pb N3A' 123.0(7) . . y
N4 Pb N3B' 64.8(5) . . y
N4 Pb N3C' 124.5(6) . . y
N3A' Pb N7 155.6(6) . . y
N3B' Pb N7 77.1(6) . . y
N3C' Pb N7 64.0(5) . . y
N3B' Pb N3A' 90.9(9) . . y
N3B' Pb N3C' 74.8(7) . . y
N3A' Pb N3C' 92.5(7) . . y
N3A' Pb O10 135.7(7) . . y
N3B' Pb O10 133.4(6) . . y
N3C' Pb O10 96.7(6) . . y
N1 Pb O10' 112.2(6) . . y
N4 Pb O10' 97.0(7) . . y
N7 Pb O10' 60.2(6) . . y
N3A Pb O10' 145.9(9) . . y
N3B Pb O10' 157.5(7) . . y
N3C Pb O10' 99.4(9) . . y
N3A' Pb O10' 129.3(9) . . y
N3B' Pb O10' 137.2(8) . . y
N3C' Pb O10' 87.8(8) . . y
N3A' Pb O13 91.4(7) . . y
N3B' Pb O13 148.8(5) . . y
N3C' Pb O13 136.2(6) . . y
C15 N1 C2 116.5(15) . . ?
C2 N1 C15' 101(3) . . ?
C15 N1 C1A 101.5(13) . . ?
C2 N1 C1A 112.1(11) . . ?
C15' N1 C1A 118(3) . . ?
C15 N1 Pb 115.2(11) . . ?
C2 N1 Pb 105.1(8) . . ?
C15' N1 Pb 115(2) . . ?
C1A N1 Pb 106.1(8) . . ?
N1 C2 C3 113.1(11) . . ?
N4 C3 C2 115.6(11) . . ?
C3 N4 C5 110.2(11) . . ?
C3 N4 C1B 110.4(11) . . ?
C5 N4 C1B 111.6(11) . . ?
C3 N4 Pb 106.5(8) . . ?
C5 N4 Pb 104.1(9) . . ?
C1B N4 Pb 113.7(8) . . ?
N4 C5 C6 114.1(12) . . ?
N7 C6 C5 112.5(12) . . ?
C1C' N7 C8' 92(2) . . ?
C1C N7 C8' 106(3) . . ?
C1C' N7 C8 111(2) . . ?
C1C N7 C8 124(2) . . ?
C1C' N7 C6 113.8(16) . . ?
C1C N7 C6 103.1(18) . . ?
C8' N7 C6 125(2) . . ?
C8 N7 C6 103.0(14) . . ?
C1C' N7 Pb 110.2(16) . . ?
C1C N7 Pb 105.1(17) . . ?
C8' N7 Pb 112(2) . . ?
C8 N7 Pb 115.0(10) . . ?
C6 N7 Pb 103.9(8) . . ?
N7 C8 C9 111.9(16) . . ?
O10 C9 C8 100.2(17) . . ?
C11 O10 C9 111.9(16) . . ?
C11 O10 Pb 111.6(12) . . ?
C9 O10 Pb 97.3(13) . . ?
O10 C11 C12 106.9(18) . . ?
O13 C12 C11 108.5(17) . . ?
C14 O13 C12 112.3(15) . . ?
C14 O13 Pb 118.3(11) . . ?
C12 O13 Pb 121.2(12) . . ?
O13 C14 C15 102.7(17) . . ?
N1 C15 C14 113.2(17) . . ?
N7 C8' C9' 111(3) . . ?
O10' C9' C8' 105(3) . . ?
C9' O10' C11' 100(3) . . ?
C9' O10' Pb 110(3) . . ?
C11' O10' Pb 119(2) . . ?
O10' C11' C12' 107(3) . . ?
O13' C12' C11' 99(3) . . ?
C14' O13' C12' 98(3) . . ?
C14' O13' Pb 91(3) . . ?
C12' O13' Pb 107(2) . . ?
O13' C14' C15' 108(4) . . ?
N1 C15' C14' 114(4) . . ?
N1 C1A C2A 120.4(16) . . ?
N1 C1A C2A' 107.3(19) . . ?
N3A C2A C1A 112.6(19) . . ?
C2A N3A Pb 114.0(16) . . ?
N3A' C2A' C1A 111(2) . . ?
C2A' N3A' Pb 114(2) . . ?
C2B' C1B N4 114.0(16) . . ?
C2B C1B N4 115.2(16) . . ?
N3B C2B C1B 111.9(17) . . ?
C2B N3B Pb 111.7(17) . . ?
N3B' C2B' C1B 103.8(17) . . ?
C2B' N3B' Pb 107.1(18) . . ?
N7 C1C C2C 116(3) . . ?
N3C C2C C1C 114(3) . . ?
C2C N3C Pb 116(2) . . ?
N7 C1C' C2C' 113(2) . . ?
N3C' C2C' C1C' 111(3) . . ?
C2C' N3C' Pb 117.1(18) . . ?
O4 Cl1 O1 112.7(9) . . ?
O4 Cl1 O3 108.8(9) . . ?
O1 Cl1 O3 107.7(9) . . ?
O4 Cl1 O2 108.9(8) . . ?
O1 Cl1 O2 110.7(8) . . ?
O3 Cl1 O2 108.0(9) . . ?
O1' Cl1 O3' 112.3(9) . . ?
O1' Cl1 O4' 111.0(9) . . ?
O3' Cl1 O4' 109.3(9) . . ?
O1' Cl1 O2' 108.5(9) . . ?
O3' Cl1 O2' 107.6(9) . . ?
O4' Cl1 O2' 107.9(9) . . ?
O8 Cl2 O7 109.6(9) . . ?
O8 Cl2 O6 109.6(9) . . ?
O7 Cl2 O6 109.5(9) . . ?
O8 Cl2 O5 110.1(8) . . ?
O7 Cl2 O5 109.1(8) . . ?
O6 Cl2 O5 108.9(9) . . ?
O7' Cl2 O5' 110.7(9) . . ?
O7' Cl2 O8' 108.1(9) . . ?
O5' Cl2 O8' 110.3(9) . . ?
O7' Cl2 O6' 109.6(9) . . ?
O5' Cl2 O6' 110.0(9) . . ?
O8' Cl2 O6' 108.1(9) . . ?

loop_
_geom_bond_atom_site_label_1
_geom_bond_atom_site_label_2
_geom_bond_distance
_geom_bond_site_symmetry_2
_geom_bond_publ_flag
Pb N1 2.853(10) . y
Pb N4 2.587(11) . y
Pb N7 2.802(10) . y
Pb N3A 2.65(2) . y
Pb N3B 2.51(2) . y
Pb N3C 2.60(3) . y
Pb O10 3.048(15) . y
Pb O13 3.083(14) . y
Pb N3A' 2.69(3) . y
Pb N3B' 2.60(2) . y
Pb N3C' 2.69(2) . y
Pb O10' 3.05(3) . y
N1 C15 1.475(11) . ?
N1 C2 1.476(18) . ?
N1 C15' 1.477(11) . ?
N1 C1A 1.479(18) . ?
C2 C3 1.50(2) . ?
C3 N4 1.460(17) . ?
N4 C5 1.493(16) . ?
N4 C1B 1.497(17) . ?
C5 C6 1.52(2) . ?
C6 N7 1.50(2) . ?
N7 C1C' 1.476(11) . ?
N7 C1C 1.477(11) . ?
N7 C8' 1.477(11) . ?
N7 C8 1.480(11) . ?
C8 C9 1.496(13) . ?
C9 O10 1.449(12) . ?
O10 C11 1.447(12) . ?
C11 C12 1.484(12) . ?
C12 O13 1.447(12) . ?
O13 C14 1.445(12) . ?
C14 C15 1.493(13) . ?
C8' C9' 1.493(13) . ?
C9' O10' 1.450(13) . ?
O10' C11' 1.451(12) . ?
C11' C12' 1.491(13) . ?
C12' O13' 1.451(12) . ?
O13' C14' 1.450(13) . ?
C14' C15' 1.493(13) . ?
C1A C2A 1.491(13) . ?
C1A C2A' 1.494(13) . ?
C2A N3A 1.473(11) . ?
C2A' N3A' 1.475(11) . ?
C1B C2B' 1.490(13) . ?
C1B C2B 1.493(13) . ?
C2B N3B 1.475(11) . ?
C2B' N3B' 1.473(11) . ?
C1C C2C 1.489(13) . ?
C2C N3C 1.475(11) . ?
C1C' C2C' 1.490(13) . ?
C2C' N3C' 1.475(11) . ?
Cl1 O1' 1.404(11) . ?
Cl1 O4 1.408(11) . ?
Cl1 O1 1.412(11) . ?
Cl1 O3' 1.412(11) . ?
Cl1 O4' 1.414(12) . ?
Cl1 O3 1.421(12) . ?
Cl1 O2' 1.422(12) . ?
Cl1 O2 1.422(11) . ?
Cl2 O7' 1.418(12) . ?
Cl2 O5' 1.418(12) . ?
Cl2 O8 1.420(12) . ?
Cl2 O7 1.422(12) . ?
Cl2 O6 1.424(12) . ?
Cl2 O5 1.428(11) . ?
Cl2 O8' 1.429(12) . ?
Cl2 O6' 1.429(12) . ?

loop_
_geom_torsion_atom_site_label_1
_geom_torsion_atom_site_label_2
_geom_torsion_atom_site_label_3
_geom_torsion_atom_site_label_4
_geom_torsion
_geom_torsion_site_symmetry_1
_geom_torsion_site_symmetry_2
_geom_torsion_site_symmetry_3
_geom_torsion_site_symmetry_4
_geom_torsion_publ_flag
N3B Pb N1 C15 -163.5(13) . . . . ?
N4 Pb N1 C15 126.1(13) . . . . ?
N3B' Pb N1 C15 -174.6(13) . . . . ?
N3C Pb N1 C15 -123.7(16) . . . . ?
N3A Pb N1 C15 -105.9(14) . . . . ?
N3A' Pb N1 C15 -87.1(14) . . . . ?
N3C' Pb N1 C15 -105.8(19) . . . . ?
N7 Pb N1 C15 106.7(13) . . . . ?
O10 Pb N1 C15 46.7(13) . . . . ?
O10' Pb N1 C15 37.1(15) . . . . ?
O13 Pb N1 C15 23.6(12) . . . . ?
N3B Pb N1 C2 66.9(9) . . . . ?
N4 Pb N1 C2 -3.6(8) . . . . ?
N3B' Pb N1 C2 55.7(10) . . . . ?
N3C Pb N1 C2 106.7(14) . . . . ?
N3A Pb N1 C2 124.5(10) . . . . ?
N3A' Pb N1 C2 143.2(11) . . . . ?
N3C' Pb N1 C2 124.5(16) . . . . ?
N7 Pb N1 C2 -23.0(10) . . . . ?
O10 Pb N1 C2 -83.0(8) . . . . ?
O10' Pb N1 C2 -92.6(10) . . . . ?
O13 Pb N1 C2 -106.1(9) . . . . ?
N3B Pb N1 C15' 176(3) . . . . ?
N4 Pb N1 C15' 106(3) . . . . ?
N3B' Pb N1 C15' 165(3) . . . . ?
N3C Pb N1 C15' -144(3) . . . . ?
N3A Pb N1 C15' -126(3) . . . . ?
N3A' Pb N1 C15' -107(3) . . . . ?
N3C' Pb N1 C15' -126(4) . . . . ?
N7 Pb N1 C15' 87(3) . . . . ?
O10 Pb N1 C15' 27(3) . . . . ?
O10' Pb N1 C15' 17(3) . . . . ?
O13 Pb N1 C15' 3(3) . . . . ?
N3B Pb N1 C1A -52.1(10) . . . . ?
N4 Pb N1 C1A -122.6(10) . . . . ?
N3B' Pb N1 C1A -63.2(11) . . . . ?
N3C Pb N1 C1A -12.3(16) . . . . ?
N3A Pb N1 C1A 5.5(11) . . . . ?
N3A' Pb N1 C1A 24.3(12) . . . . ?
N3C' Pb N1 C1A 5.6(18) . . . . ?
N7 Pb N1 C1A -141.9(9) . . . . ?
O10 Pb N1 C1A 158.1(9) . . . . ?
O10' Pb N1 C1A 148.5(11) . . . . ?
O13 Pb N1 C1A 134.9(11) . . . . ?
C15 N1 C2 C3 -96.4(16) . . . . ?
C15' N1 C2 C3 -87(3) . . . . ?
C1A N1 C2 C3 147.3(13) . . . . ?
Pb N1 C2 C3 32.4(13) . . . . ?
N1 C2 C3 N4 -66.1(16) . . . . ?
C2 C3 N4 C5 170.3(13) . . . . ?
C2 C3 N4 C1B -65.9(15) . . . . ?
C2 C3 N4 Pb 57.9(13) . . . . ?
N3B Pb N4 C3 -111.4(10) . . . . ?
N3B' Pb N4 C3 -134.6(10) . . . . ?
N3C Pb N4 C3 -169.4(9) . . . . ?
N3A Pb N4 C3 -77.3(9) . . . . ?
N3A' Pb N4 C3 -61.2(11) . . . . ?
N3C' Pb N4 C3 178.0(9) . . . . ?
N7 Pb N4 C3 141.1(8) . . . . ?
N1 Pb N4 C3 -25.2(7) . . . . ?
O10 Pb N4 C3 82.7(8) . . . . ?
O10' Pb N4 C3 85.9(9) . . . . ?
O13 Pb N4 C3 29.3(8) . . . . ?
N3B Pb N4 C5 132.0(11) . . . . ?
N3B' Pb N4 C5 108.9(10) . . . . ?
N3C Pb N4 C5 74.1(11) . . . . ?
N3A Pb N4 C5 166.2(9) . . . . ?
N3A' Pb N4 C5 -177.8(11) . . . . ?
N3C' Pb N4 C5 61.5(11) . . . . ?
N7 Pb N4 C5 24.6(8) . . . . ?
N1 Pb N4 C5 -141.8(9) . . . . ?
O10 Pb N4 C5 -33.8(9) . . . . ?
O10' Pb N4 C5 -30.6(10) . . . . ?
O13 Pb N4 C5 -87.2(9) . . . . ?
N3B Pb N4 C1B 10.4(10) . . . . ?
N3B' Pb N4 C1B -12.8(10) . . . . ?
N3C Pb N4 C1B -47.6(12) . . . . ?
N3A Pb N4 C1B 44.6(11) . . . . ?
N3A' Pb N4 C1B 60.6(12) . . . . ?
N3C' Pb N4 C1B -60.2(12) . . . . ?
N7 Pb N4 C1B -97.1(10) . . . . ?
N1 Pb N4 C1B 96.6(10) . . . . ?
O10 Pb N4 C1B -155.5(10) . . . . ?
O10' Pb N4 C1B -152.2(11) . . . . ?
O13 Pb N4 C1B 151.1(10) . . . . ?
C3 N4 C5 C6 -172.1(13) . . . . ?
C1B N4 C5 C6 64.8(17) . . . . ?
Pb N4 C5 C6 -58.2(14) . . . . ?
N4 C5 C6 N7 70.5(18) . . . . ?
C5 C6 N7 C1C' -157(2) . . . . ?
C5 C6 N7 C1C -146(2) . . . . ?
C5 C6 N7 C8' 93(2) . . . . ?
C5 C6 N7 C8 83.5(16) . . . . ?
C5 C6 N7 Pb -36.7(14) . . . . ?
N3B Pb N7 C1C' 65.0(18) . . . . ?
N4 Pb N7 C1C' 128.2(17) . . . . ?
N3B' Pb N7 C1C' 60.8(18) . . . . ?
N3C Pb N7 C1C' -5.5(18) . . . . ?
N3A Pb N7 C1C' 25(2) . . . . ?
N3A' Pb N7 C1C' -1(3) . . . . ?
N3C' Pb N7 C1C' -18.4(18) . . . . ?
N1 Pb N7 C1C' 147.3(17) . . . . ?
O10 Pb N7 C1C' -134.9(18) . . . . ?
O10' Pb N7 C1C' -121.6(19) . . . . ?
O13 Pb N7 C1C' -151.0(17) . . . . ?
N3B Pb N7 C1C 50.7(19) . . . . ?
N4 Pb N7 C1C 113.9(19) . . . . ?
N3B' Pb N7 C1C 46.5(19) . . . . ?
N3C Pb N7 C1C -20(2) . . . . ?
N3A Pb N7 C1C 11(2) . . . . ?
N3A' Pb N7 C1C -16(3) . . . . ?
N3C' Pb N7 C1C -33(2) . . . . ?
N1 Pb N7 C1C 133.0(19) . . . . ?
O10 Pb N7 C1C -149(2) . . . . ?
O10' Pb N7 C1C -136(2) . . . . ?
O13 Pb N7 C1C -165.3(19) . . . . ?
N3B Pb N7 C8' 166(2) . . . . ?
N4 Pb N7 C8' -131(2) . . . . ?
N3B' Pb N7 C8' 162(2) . . . . ?
N3C Pb N7 C8' 95(2) . . . . ?
N3A Pb N7 C8' 126(2) . . . . ?
N3A' Pb N7 C8' 99(3) . . . . ?
N3C' Pb N7 C8' 82(2) . . . . ?
N1 Pb N7 C8' -112(2) . . . . ?
O10 Pb N7 C8' -34(2) . . . . ?
O10' Pb N7 C8' -21(2) . . . . ?
O13 Pb N7 C8' -50(2) . . . . ?
N3B Pb N7 C8 -169.1(14) . . . . ?
N4 Pb N7 C8 -105.8(14) . . . . ?
N3B' Pb N7 C8 -173.3(15) . . . . ?
N3C Pb N7 C8 120.4(15) . . . . ?
N3A Pb N7 C8 151.0(15) . . . . ?
N3A' Pb N7 C8 125(2) . . . . ?
N3C' Pb N7 C8 107.6(15) . . . . ?
N1 Pb N7 C8 -86.7(14) . . . . ?
O10 Pb N7 C8 -9.0(14) . . . . ?
O10' Pb N7 C8 4.3(15) . . . . ?
O13 Pb N7 C8 -25.0(14) . . . . ?
N3B Pb N7 C6 -57.3(10) . . . . ?
N4 Pb N7 C6 5.9(8) . . . . ?
N3B' Pb N7 C6 -61.5(9) . . . . ?
N3C Pb N7 C6 -127.8(11) . . . . ?
N3A Pb N7 C6 -97.3(13) . . . . ?
N3A' Pb N7 C6 -123.7(18) . . . . ?
N3C' Pb N7 C6 -140.7(11) . . . . ?
N1 Pb N7 C6 25.0(10) . . . . ?
O10 Pb N7 C6 102.8(9) . . . . ?
O10' Pb N7 C6 116.0(12) . . . . ?
O13 Pb N7 C6 86.7(9) . . . . ?
C1C' N7 C8 C9 98(2) . . . . ?
C1C N7 C8 C9 104(3) . . . . ?
C8' N7 C8 C9 59(5) . . . . ?
C6 N7 C8 C9 -140.1(18) . . . . ?
Pb N7 C8 C9 -28(2) . . . . ?
N7 C8 C9 O10 76(2) . . . . ?
C8 C9 O10 C11 167.4(18) . . . . ?
C8 C9 O10 Pb -75.8(16) . . . . ?
N3B Pb O10 C11 -155.3(14) . . . . ?
N4 Pb O10 C11 -128.0(13) . . . . ?
N3B' Pb O10 C11 -177.0(12) . . . . ?
N3C Pb O10 C11 113.2(14) . . . . ?
N3A Pb O10 C11 8(2) . . . . ?
N3A' Pb O10 C11 7.1(17) . . . . ?
N3C' Pb O10 C11 107.7(14) . . . . ?
N7 Pb O10 C11 161.7(14) . . . . ?
N1 Pb O10 C11 -61.2(13) . . . . ?
O10' Pb O10 C11 68(3) . . . . ?
O13 Pb O10 C11 -37.2(12) . . . . ?
N3B Pb O10 C9 87.6(16) . . . . ?
N4 Pb O10 C9 114.9(11) . . . . ?
N3B' Pb O10 C9 65.9(14) . . . . ?
N3C Pb O10 C9 -3.9(13) . . . . ?
N3A Pb O10 C9 -109.1(15) . . . . ?
N3A' Pb O10 C9 -110.0(13) . . . . ?
N3C' Pb O10 C9 -9.5(13) . . . . ?
N7 Pb O10 C9 44.6(11) . . . . ?
N1 Pb O10 C9 -178.4(11) . . . . ?
O10' Pb O10 C9 -49(3) . . . . ?
O13 Pb O10 C9 -154.3(13) . . . . ?
C9 O10 C11 C12 177(2) . . . . ?
Pb O10 C11 C12 70(2) . . . . ?
O10 C11 C12 O13 -62(3) . . . . ?
C11 C12 O13 C14 174(2) . . . . ?
C11 C12 O13 Pb 26(3) . . . . ?
N3B Pb O13 C14 1.0(19) . . . . ?
N4 Pb O13 C14 -54.9(15) . . . . ?
N3B' Pb O13 C14 -26(2) . . . . ?
N3C Pb O13 C14 156.9(16) . . . . ?
N3A Pb O13 C14 58.5(17) . . . . ?
N3A' Pb O13 C14 68.1(16) . . . . ?
N3C' Pb O13 C14 163.3(14) . . . . ?
N7 Pb O13 C14 -123.9(15) . . . . ?
N1 Pb O13 C14 10.7(14) . . . . ?
O10 Pb O13 C14 -141.1(17) . . . . ?
O10' Pb O13 C14 -154.3(18) . . . . ?
N3B Pb O13 C12 146.9(18) . . . . ?
N4 Pb O13 C12 91.1(19) . . . . ?
N3B' Pb O13 C12 120(2) . . . . ?
N3C Pb O13 C12 -57(2) . . . . ?
N3A Pb O13 C12 -155.5(19) . . . . ?
N3A' Pb O13 C12 -146(2) . . . . ?
N3C' Pb O13 C12 -51(2) . . . . ?
N7 Pb O13 C12 22(2) . . . . ?
N1 Pb O13 C12 157(2) . . . . ?
O10 Pb O13 C12 4.9(18) . . . . ?
O10' Pb O13 C12 -8(2) . . . . ?
C12 O13 C14 C15 171(2) . . . . ?
Pb O13 C14 C15 -40(2) . . . . ?
C2 N1 C15 C14 63(2) . . . . ?
C15' N1 C15 C14 32(7) . . . . ?
C1A N1 C15 C14 -174.7(19) . . . . ?
Pb N1 C15 C14 -61(2) . . . . ?
O13 C14 C15 N1 65(3) . . . . ?
C1C' N7 C8' C9' 173(4) . . . . ?
C1C N7 C8' C9' 174(3) . . . . ?
C8 N7 C8' C9' -43(3) . . . . ?
C6 N7 C8' C9' -66(4) . . . . ?
Pb N7 C8' C9' 60(4) . . . . ?
N7 C8' C9' O10' -76(5) . . . . ?
C8' C9' O10' C11' 175(4) . . . . ?
C8' C9' O10' Pb 49(4) . . . . ?
N3B Pb O10' C9' 2(4) . . . . ?
N4 Pb O10' C9' 48(3) . . . . ?
N3B' Pb O10' C9' -12(3) . . . . ?
N3C Pb O10' C9' -73(3) . . . . ?
N3A Pb O10' C9' -161(2) . . . . ?
N3A' Pb O10' C9' -168(3) . . . . ?
N3C' Pb O10' C9' -77(3) . . . . ?
N7 Pb O10' C9' -16(3) . . . . ?
N1 Pb O10' C9' 118(3) . . . . ?
O10 Pb O10' C9' 64(4) . . . . ?
O13 Pb O10' C9' 131(3) . . . . ?
N3B Pb O10' C11' -112(3) . . . . ?
N4 Pb O10' C11' -66(3) . . . . ?
N3B' Pb O10' C11' -126(3) . . . . ?
N3C Pb O10' C11' 174(3) . . . . ?
N3A Pb O10' C11' 86(3) . . . . ?
N3A' Pb O10' C11' 78(3) . . . . ?
N3C' Pb O10' C11' 170(3) . . . . ?
N7 Pb O10' C11' -129(3) . . . . ?
N1 Pb O10' C11' 4(3) . . . . ?
O10 Pb O10' C11' -50(3) . . . . ?
O13 Pb O10' C11' 18(3) . . . . ?
C9' O10' C11' C12' -163(4) . . . . ?
Pb O10' C11' C12' -44(4) . . . . ?
O10' C11' C12' O13' 78(5) . . . . ?
C11' C12' O13' C14' -166(4) . . . . ?
C11' C12' O13' Pb -73(3) . . . . ?
N3B Pb O13' C14' -74(3) . . . . ?
N4 Pb O13' C14' -117(2) . . . . ?
N3B' Pb O13' C14' -103(3) . . . . ?
N3C Pb O13' C14' 113(3) . . . . ?
N3A Pb O13' C14' -7(3) . . . . ?
N3A' Pb O13' C14' 4(3) . . . . ?
N3C' Pb O13' C14' 113(2) . . . . ?
N7 Pb O13' C14' 175(2) . . . . ?
N1 Pb O13' C14' -45(2) . . . . ?
O10 Pb O13' C14' 147(3) . . . . ?
O10' Pb O13' C14' 135(3) . . . . ?
O13 Pb O13' C14' 27(3) . . . . ?
N3B Pb O13' C12' -171.9(19) . . . . ?
N4 Pb O13' C12' 144(2) . . . . ?
N3B' Pb O13' C12' 158.4(19) . . . . ?
N3C Pb O13' C12' 15(3) . . . . ?
N3A Pb O13' C12' -105(2) . . . . ?
N3A' Pb O13' C12' -94(2) . . . . ?
N3C' Pb O13' C12' 14(3) . . . . ?
N7 Pb O13' C12' 76(2) . . . . ?
N1 Pb O13' C12' -144(2) . . . . ?
O10 Pb O13' C12' 49(2) . . . . ?
O10' Pb O13' C12' 37(2) . . . . ?
O13 Pb O13' C12' -71(3) . . . . ?
C12' O13' C14' C15' -177(4) . . . . ?
Pb O13' C14' C15' 76(4) . . . . ?
C15 N1 C15' C14' -82(8) . . . . ?
C2 N1 C15' C14' 126(5) . . . . ?
C1A N1 C15' C14' -111(5) . . . . ?
Pb N1 C15' C14' 14(6) . . . . ?
O13' C14' C15' N1 -72(7) . . . . ?
C15 N1 C1A C2A 89(2) . . . . ?
C2 N1 C1A C2A -146.4(19) . . . . ?
C15' N1 C1A C2A 98(3) . . . . ?
Pb N1 C1A C2A -32(2) . . . . ?
C15 N1 C1A C2A' 64(2) . . . . ?
C2 N1 C1A C2A' -170.5(16) . . . . ?
C15' N1 C1A C2A' 73(3) . . . . ?
Pb N1 C1A C2A' -56.3(17) . . . . ?
N1 C1A C2A N3A 54(3) . . . . ?
C2A' C1A C2A N3A 119(5) . . . . ?
C1A C2A N3A Pb -43(3) . . . . ?
N3B Pb N3A C2A 111(2) . . . . ?
N4 Pb N3A C2A 72.3(19) . . . . ?
N3B' Pb N3A C2A 125(2) . . . . ?
N3C Pb N3A C2A -170(2) . . . . ?
N3A' Pb N3A C2A -57(3) . . . . ?
N3C' Pb N3A C2A -160.5(19) . . . . ?
N7 Pb N3A C2A 161.3(14) . . . . ?
N1 Pb N3A C2A 19.4(17) . . . . ?
O10 Pb N3A C2A -59(3) . . . . ?
O10' Pb N3A C2A -77(2) . . . . ?
O13 Pb N3A C2A -23(2) . . . . ?
N1 C1A C2A' N3A' 71(3) . . . . ?
C2A C1A C2A' N3A' -54(3) . . . . ?
C1A C2A' N3A' Pb -45(3) . . . . ?
N3B Pb N3A' C2A' 95(2) . . . . ?
N4 Pb N3A' C2A' 47(2) . . . . ?
N3B' Pb N3A' C2A' 107(2) . . . . ?
N3C Pb N3A' C2A' 171(2) . . . . ?
N3A Pb N3A' C2A' 106(4) . . . . ?
N3C' Pb N3A' C2A' -178(2) . . . . ?
N7 Pb N3A' C2A' 167.0(15) . . . . ?
N1 Pb N3A' C2A' 10(2) . . . . ?
O10 Pb N3A' C2A' -76(2) . . . . ?
O10' Pb N3A' C2A' -89(2) . . . . ?
O13 Pb N3A' C2A' -41(2) . . . . ?
C3 N4 C1B C2B' 102.1(18) . . . . ?
C5 N4 C1B C2B' -134.9(17) . . . . ?
Pb N4 C1B C2B' -18(2) . . . . ?
C3 N4 C1B C2B 131.3(19) . . . . ?
C5 N4 C1B C2B -105.7(19) . . . . ?
Pb N4 C1B C2B 12(2) . . . . ?
C2B' C1B C2B N3B 52(3) . . . . ?
N4 C1B C2B N3B -41(3) . . . . ?
C1B C2B N3B Pb 51(3) . . . . ?
N4 Pb N3B C2B -31.6(16) . . . . ?
N3B' Pb N3B C2B 45.3(17) . . . . ?
N3C Pb N3B C2B 98.2(18) . . . . ?
N3A Pb N3B C2B -173(2) . . . . ?
N3A' Pb N3B C2B -169.3(19) . . . . ?
N3C' Pb N3B C2B 97.4(18) . . . . ?
N7 Pb N3B C2B 34.1(18) . . . . ?
N1 Pb N3B C2B -103.1(18) . . . . ?
O10 Pb N3B C2B -2(3) . . . . ?
O10' Pb N3B C2B 19(3) . . . . ?
O13 Pb N3B C2B -94.8(18) . . . . ?
C2B C1B C2B' N3B' -43(3) . . . . ?
N4 C1B C2B' N3B' 56(3) . . . . ?
C1B C2B' N3B' Pb -66(3) . . . . ?
N3B Pb N3B' C2B' -51.8(16) . . . . ?
N4 Pb N3B' C2B' 41.9(15) . . . . ?
N3C Pb N3B' C2B' -172.1(19) . . . . ?
N3A Pb N3B' C2B' -84.2(16) . . . . ?
N3A' Pb N3B' C2B' -84.7(16) . . . . ?
N3C' Pb N3B' C2B' -177.0(18) . . . . ?
N7 Pb N3B' C2B' 116.8(16) . . . . ?
N1 Pb N3B' C2B' -20.6(16) . . . . ?
O10 Pb N3B' C2B' 98.2(16) . . . . ?
O10' Pb N3B' C2B' 113.7(17) . . . . ?
O13 Pb N3B' C2B' 10(2) . . . . ?
C1C' N7 C1C C2C -66(9) . . . . ?
C8' N7 C1C C2C -73(4) . . . . ?
C8 N7 C1C C2C -89(4) . . . . ?
C6 N7 C1C C2C 155(3) . . . . ?
Pb N7 C1C C2C 46(4) . . . . ?
N7 C1C C2C N3C -56(5) . . . . ?
C1C C2C N3C Pb 31(4) . . . . ?
N3B Pb N3C C2C -111(3) . . . . ?
N4 Pb N3C C2C -56(3) . . . . ?
N3B' Pb N3C C2C -92(3) . . . . ?
N3A Pb N3C C2C -168(3) . . . . ?
N3A' Pb N3C C2C 176(3) . . . . ?
N3C' Pb N3C C2C 65(4) . . . . ?
N7 Pb N3C C2C -5(2) . . . . ?
N1 Pb N3C C2C -151(2) . . . . ?
O10 Pb N3C C2C 39(3) . . . . ?
O10' Pb N3C C2C 47(3) . . . . ?
O13 Pb N3C C2C 87(3) . . . . ?
C1C N7 C1C' C2C' 119(11) . . . . ?
C8' N7 C1C' C2C' -67(4) . . . . ?
C8 N7 C1C' C2C' -81(3) . . . . ?
C6 N7 C1C' C2C' 163(2) . . . . ?
Pb N7 C1C' C2C' 47(3) . . . . ?
N7 C1C' C2C' N3C' -58(4) . . . . ?
C1C' C2C' N3C' Pb 38(3) . . . . ?
N3B Pb N3C' C2C' -111(2) . . . . ?
N4 Pb N3C' C2C' -50(2) . . . . ?
N3B' Pb N3C' C2C' -93(2) . . . . ?
N3C Pb N3C' C2C' -114(5) . . . . ?
N3A Pb N3C' C2C' -167(2) . . . . ?
N3A' Pb N3C' C2C' 177(2) . . . . ?
N7 Pb N3C' C2C' -10.4(19) . . . . ?
N1 Pb N3C' C2C' -166.6(16) . . . . ?
O10 Pb N3C' C2C' 40(2) . . . . ?
O10' Pb N3C' C2C' 47(2) . . . . ?
O13 Pb N3C' C2C' 82(2) . . . . ?
